data_4338548
loop_
_publ_author_name
'Zhang, Yi'
'Pullarkat, Sumod A.'
'Li, Yongxin'
'Leung, Pak-Hing'

_publ_section_title
;
 Asymmetric Synthesis of Diphosphine Ligands Containing Phosphorus and
 Carbon Stereogenic Centers by Means of a Chiral Palladium Complex
 Promoted Hydrophosphination Reaction
;
_journal_coden_ASTM INOCAJ
_journal_issue 12
_journal_name_full 'Inorganic chemistry'
_journal_page_first 5535
_journal_page_last 5539
_journal_paper_doi 10.1021/ic900461t
_journal_volume 48
_journal_year 2009
_chemical_absolute_configuration ad
_chemical_formula_moiety 'C38 H42 N P2 Pd, C H2 Cl2, Cl O4'
_chemical_formula_sum 'C39 H44 Cl3 N O4 P2 Pd'
_chemical_formula_weight 865.44
_space_group_IT_number 4
_symmetry_cell_setting monoclinic
_symmetry_space_group_name_Hall 'P 2yb'
_symmetry_space_group_name_H-M 'P 1 21 1'
_atom_sites_solution_hydrogens geom
_atom_sites_solution_primary direct
_atom_sites_solution_secondary difmap
_audit_creation_method SHELXL-97
_cell_angle_alpha 90.00
_cell_angle_beta 92.841(3)
_cell_angle_gamma 90.00
_cell_formula_units_Z 2
_cell_length_a 9.3975(5)
_cell_length_b 9.8036(6)
_cell_length_c 20.7827(11)
_cell_measurement_reflns_used 6669
_cell_measurement_temperature 173(2)
_cell_measurement_theta_max 31.71
_cell_measurement_theta_min 2.43
_cell_volume 1912.34(19)
_computing_cell_refinement 'Bruker SMART'
_computing_data_collection 'Bruker SMART'
_computing_data_reduction 'Bruker SAINT'
_computing_molecular_graphics 'Bruker SHELXTL'
_computing_publication_material 'Bruker SHELXTL'
_computing_structure_refinement 'SHELXL-97 (Sheldrick, 1997)'
_computing_structure_solution 'SHELXS-97 (Sheldrick, 1990)'
_diffrn_ambient_temperature 173(2)
_diffrn_measured_fraction_theta_full 0.998
_diffrn_measured_fraction_theta_max 0.998
_diffrn_measurement_device_type 'CCD area detector'
_diffrn_measurement_method 'phi and omega scans'
_diffrn_radiation_monochromator graphite
_diffrn_radiation_source 'fine-focus sealed tube'
_diffrn_radiation_type MoK\a
_diffrn_radiation_wavelength 0.71073
_diffrn_reflns_av_R_equivalents 0.0343
_diffrn_reflns_av_sigmaI/netI 0.0487
_diffrn_reflns_limit_h_max 14
_diffrn_reflns_limit_h_min -14
_diffrn_reflns_limit_k_max 14
_diffrn_reflns_limit_k_min -15
_diffrn_reflns_limit_l_max 29
_diffrn_reflns_limit_l_min -32
_diffrn_reflns_number 37064
_diffrn_reflns_theta_full 33.39
_diffrn_reflns_theta_max 33.39
_diffrn_reflns_theta_min 1.96
_exptl_absorpt_coefficient_mu 0.820
_exptl_absorpt_correction_T_max 0.9225
_exptl_absorpt_correction_T_min 0.8275
_exptl_absorpt_correction_type multi-scan
_exptl_absorpt_process_details sadabs
_exptl_crystal_colour colourless
_exptl_crystal_density_diffrn 1.503
_exptl_crystal_density_method 'not measured'
_exptl_crystal_description prism
_exptl_crystal_F_000 888
_exptl_crystal_size_max 0.24
_exptl_crystal_size_mid 0.22
_exptl_crystal_size_min 0.10
_refine_diff_density_max 1.153
_refine_diff_density_min -0.951
_refine_diff_density_rms 0.184
_refine_ls_abs_structure_details 'Flack H D (1983), Acta Cryst. A39, 876-881'
_refine_ls_abs_structure_Flack 0.003(17)
_refine_ls_extinction_method none
_refine_ls_goodness_of_fit_ref 1.071
_refine_ls_hydrogen_treatment constr
_refine_ls_matrix_type full
_refine_ls_number_parameters 456
_refine_ls_number_reflns 13784
_refine_ls_number_restraints 13
_refine_ls_restrained_S_all 1.071
_refine_ls_R_factor_all 0.0485
_refine_ls_R_factor_gt 0.0379
_refine_ls_shift/su_max 0.002
_refine_ls_shift/su_mean 0.000
_refine_ls_structure_factor_coef Fsqd
_refine_ls_weighting_details 'calc w=1/[\s^2^(Fo^2^)+(0.0577P)^2^+0.0378P] where P=(Fo^2^+2Fc^2^)/3'
_refine_ls_weighting_scheme calc
_refine_ls_wR_factor_gt 0.0928
_refine_ls_wR_factor_ref 0.1037
_reflns_number_gt 12117
_reflns_number_total 13784
_reflns_threshold_expression >2sigma(I)
_cod_data_source_file ic900461t_si_001.cif
_cod_data_source_block leung314
_cod_depositor_comments
;
The following automatic conversions were performed:

'_symmetry_cell_setting' value 'Monoclinic' changed to 'monoclinic'
according to
/usr/data/users/saulius/automatic-downloads/retrospective/ACS/lib/dictionaries/cif_core.dic
dictionary named 'cif_core.dic' version 2.4.2 from 2011-04-26.

Automatic conversion script
Id: cif_fix_values 2281 2013-09-26 08:29:07Z andrius 
;
_cod_original_sg_symbol_H-M P2(1)
_cod_database_code 4338548

loop_
_symmetry_equiv_pos_as_xyz
'x, y, z'
'-x, y+1/2, -z'

loop_
_atom_site_label
_atom_site_type_symbol
_atom_site_fract_x
_atom_site_fract_y
_atom_site_fract_z
_atom_site_U_iso_or_equiv
_atom_site_adp_type
_atom_site_occupancy
_atom_site_symmetry_multiplicity
_atom_site_calc_flag
_atom_site_refinement_flags
Pd1 Pd 0.621640(16) 0.071533(19) 0.741862(8) 0.01896(4) Uani 1 1 d .
C1 C 0.5410(3) 0.1465(3) 0.82508(12) 0.0209(5) Uani 1 1 d .
C2 C 0.5687(3) 0.1066(3) 0.89029(12) 0.0234(5) Uani 1 1 d .
H2 H 0.6366 0.0368 0.8997 0.028 Uiso 1 1 calc R
C3 C 0.5004(3) 0.1657(3) 0.93989(13) 0.0254(5) Uani 1 1 d .
H3 H 0.5210 0.1356 0.9828 0.031 Uiso 1 1 calc R
C4 C 0.3992(3) 0.2712(3) 0.92801(12) 0.0224(5) Uani 1 1 d .
C5 C 0.3258(3) 0.3335(4) 0.97843(14) 0.0290(6) Uani 1 1 d .
H5 H 0.3442 0.3036 1.0215 0.035 Uiso 1 1 calc R
C6 C 0.2300(3) 0.4346(3) 0.96624(15) 0.0307(6) Uani 1 1 d .
H6 H 0.1828 0.4755 1.0007 0.037 Uiso 1 1 calc R
C7 C 0.2002(3) 0.4794(3) 0.90228(14) 0.0277(6) Uani 1 1 d .
H7 H 0.1325 0.5500 0.8940 0.033 Uiso 1 1 calc R
C8 C 0.2682(3) 0.4219(3) 0.85197(13) 0.0236(5) Uani 1 1 d .
H8 H 0.2472 0.4533 0.8093 0.028 Uiso 1 1 calc R
C9 C 0.3694(3) 0.3159(3) 0.86292(12) 0.0195(4) Uani 1 1 d .
C10 C 0.4440(3) 0.2514(3) 0.81286(12) 0.0200(5) Uani 1 1 d .
C11 C 0.4243(3) 0.2997(3) 0.74415(12) 0.0225(5) Uani 1 1 d .
H11 H 0.3267 0.3392 0.7372 0.027 Uiso 1 1 calc R
C12 C 0.5350(3) 0.4098(3) 0.73089(14) 0.0281(6) Uani 1 1 d .
H12A H 0.6304 0.3693 0.7330 0.042 Uiso 1 1 calc R
H12B H 0.5306 0.4821 0.7633 0.042 Uiso 1 1 calc R
H12C H 0.5147 0.4485 0.6879 0.042 Uiso 1 1 calc R
C13 C 0.4364(3) 0.2214(4) 0.63288(13) 0.0292(6) Uani 1 1 d .
H13A H 0.3545 0.2811 0.6234 0.044 Uiso 1 1 calc R
H13B H 0.4295 0.1409 0.6050 0.044 Uiso 1 1 calc R
H13C H 0.5246 0.2708 0.6251 0.044 Uiso 1 1 calc R
C14 C 0.3105(3) 0.0892(4) 0.70837(14) 0.0283(6) Uani 1 1 d .
H14A H 0.2247 0.1378 0.6924 0.042 Uiso 1 1 calc R
H14B H 0.3017 0.0661 0.7539 0.042 Uiso 1 1 calc R
H14C H 0.3213 0.0053 0.6834 0.042 Uiso 1 1 calc R
C15 C 0.6065(3) -0.0502(3) 0.57901(13) 0.0252(5) Uani 1 1 d .
C16 C 0.4852(3) -0.1282(3) 0.59075(15) 0.0301(6) Uani 1 1 d .
H16 H 0.4769 -0.1715 0.6313 0.036 Uiso 1 1 calc R
C17 C 0.3773(4) -0.1420(4) 0.54293(17) 0.0381(8) Uani 1 1 d .
H17 H 0.2956 -0.1956 0.5505 0.046 Uiso 1 1 calc R
C18 C 0.3893(4) -0.0765(4) 0.48351(17) 0.0413(8) Uani 1 1 d .
H18 H 0.3139 -0.0824 0.4514 0.050 Uiso 1 1 calc R
C19 C 0.5098(4) -0.0040(4) 0.47170(15) 0.0358(7) Uani 1 1 d .
H19 H 0.5191 0.0368 0.4307 0.043 Uiso 1 1 calc R
C20 C 0.6182(3) 0.0107(3) 0.51870(14) 0.0293(6) Uani 1 1 d .
H20 H 0.7007 0.0622 0.5100 0.035 Uiso 1 1 calc R
C21 C 0.8578(3) 0.1071(3) 0.61571(13) 0.0264(6) Uani 1 1 d .
C22 C 0.8601(3) 0.2446(4) 0.63367(16) 0.0320(6) Uani 1 1 d .
H22 H 0.7924 0.2777 0.6623 0.038 Uiso 1 1 calc R
C23 C 0.9596(4) 0.3325(4) 0.61023(19) 0.0438(8) Uani 1 1 d .
H23 H 0.9593 0.4258 0.6226 0.053 Uiso 1 1 calc R
C24 C 1.0590(4) 0.2869(5) 0.56924(18) 0.0477(10) Uani 1 1 d .
H24 H 1.1281 0.3481 0.5540 0.057 Uiso 1 1 calc R
C25 C 1.0588(4) 0.1505(5) 0.54989(18) 0.0466(9) Uani 1 1 d .
H25 H 1.1263 0.1185 0.5209 0.056 Uiso 1 1 calc R
C26 C 0.9593(3) 0.0633(5) 0.57340(14) 0.0391(7) Uani 1 1 d .
H26 H 0.9596 -0.0297 0.5605 0.047 Uiso 1 1 calc R
C27 C 0.7469(4) -0.2877(4) 0.67939(17) 0.0373(7) Uani 1 1 d .
H27A H 0.8083 -0.3604 0.6975 0.056 Uiso 1 1 calc R
H27B H 0.7064 -0.3160 0.6371 0.056 Uiso 1 1 calc R
H27C H 0.6698 -0.2699 0.7083 0.056 Uiso 1 1 calc R
C28 C 0.8349(3) -0.1576(3) 0.67197(14) 0.0274(6) Uani 1 1 d .
H28 H 0.9047 -0.1744 0.6380 0.033 Uiso 1 1 calc R
C29 C 0.9185(3) -0.1127(3) 0.73368(14) 0.0274(6) Uani 1 1 d .
H29A H 0.9886 -0.0420 0.7229 0.033 Uiso 1 1 calc R
H29B H 0.9715 -0.1916 0.7524 0.033 Uiso 1 1 calc R
C30 C 0.9165(3) 0.0392(3) 0.85374(14) 0.0272(6) Uani 1 1 d .
H30 H 0.9471 -0.0140 0.8901 0.033 Uiso 1 1 calc R
C31 C 0.9641(4) 0.1665(4) 0.85199(16) 0.0351(7) Uani 1 1 d .
H31 H 1.0273 0.1931 0.8868 0.042 Uiso 1 1 calc R
C32 C 0.9318(5) 0.2707(5) 0.8034(2) 0.0611(13) Uani 1 1 d .
H32A H 0.8611 0.2354 0.7714 0.092 Uiso 1 1 calc R
H32B H 1.0190 0.2950 0.7820 0.092 Uiso 1 1 calc R
H32C H 0.8937 0.3519 0.8240 0.092 Uiso 1 1 calc R
C33 C 0.7408(3) -0.1954(3) 0.83597(13) 0.0233(5) Uani 1 1 d .
C34 C 0.5974(3) -0.2283(3) 0.83681(13) 0.0257(5) Uani 1 1 d .
H34 H 0.5280 -0.1692 0.8170 0.031 Uiso 1 1 calc R
C35 C 0.5550(3) -0.3476(3) 0.86655(15) 0.0301(6) Uani 1 1 d .
H35 H 0.4566 -0.3690 0.8676 0.036 Uiso 1 1 calc R
C36 C 0.6557(3) -0.4357(5) 0.89476(14) 0.0331(6) Uani 1 1 d .
H36 H 0.6266 -0.5183 0.9141 0.040 Uiso 1 1 calc R
C37 C 0.7994(4) -0.4022(4) 0.89441(17) 0.0370(8) Uani 1 1 d .
H37 H 0.8686 -0.4617 0.9140 0.044 Uiso 1 1 calc R
C38 C 0.8423(3) -0.2822(3) 0.86557(16) 0.0313(6) Uani 1 1 d .
H38 H 0.9405 -0.2591 0.8660 0.038 Uiso 1 1 calc R
C39 C 0.2633(5) 0.8960(6) 0.9376(3) 0.0693(14) Uani 1 1 d .
H39A H 0.3605 0.8688 0.9531 0.083 Uiso 1 1 calc R
H39B H 0.2562 0.9964 0.9414 0.083 Uiso 1 1 calc R
Cl1 Cl 0.20461(11) 0.64891(11) 0.67839(5) 0.0483(2) Uani 1 1 d .
Cl2 Cl 0.13911(12) 0.81975(13) 0.98650(5) 0.0557(3) Uani 1 1 d .
Cl3 Cl 0.23689(10) 0.84968(13) 0.85599(6) 0.0555(3) Uani 1 1 d .
N1 N 0.4377(2) 0.1778(3) 0.70146(10) 0.0210(4) Uani 1 1 d .
O1 O 0.2687(5) 0.5523(5) 0.6418(2) 0.0897(13) Uani 1 1 d .
O2 O 0.1059(3) 0.5886(4) 0.71982(15) 0.0577(8) Uani 1 1 d .
O3 O 0.1426(6) 0.7492(9) 0.6420(3) 0.204(5) Uani 1 1 d U
O4 O 0.3210(8) 0.7075(7) 0.7181(3) 0.150(3) Uani 1 1 d U
P1 P 0.72593(7) -0.00788(8) 0.64745(3) 0.02221(13) Uani 1 1 d .
P2 P 0.79921(7) -0.04369(8) 0.79388(3) 0.02116(13) Uani 1 1 d .

loop_
_atom_site_aniso_label
_atom_site_aniso_U_11
_atom_site_aniso_U_22
_atom_site_aniso_U_33
_atom_site_aniso_U_23
_atom_site_aniso_U_13
_atom_site_aniso_U_12
Pd1 0.01906(7) 0.02028(8) 0.01759(7) 0.00014(8) 0.00134(4) 0.00267(8)
C1 0.0214(11) 0.0225(13) 0.0186(11) -0.0003(9) 0.0013(8) 0.0024(9)
C2 0.0234(11) 0.0257(15) 0.0209(11) 0.0004(9) 0.0008(8) 0.0048(9)
C3 0.0296(12) 0.0295(15) 0.0171(11) 0.0004(10) 0.0001(8) 0.0021(11)
C4 0.0236(11) 0.0231(13) 0.0208(11) -0.0016(10) 0.0022(8) -0.0004(9)
C5 0.0328(13) 0.0327(16) 0.0220(12) -0.0042(12) 0.0060(9) 0.0007(12)
C6 0.0336(14) 0.0292(16) 0.0302(14) -0.0074(12) 0.0101(10) 0.0016(11)
C7 0.0260(12) 0.0233(15) 0.0340(14) -0.0037(11) 0.0043(10) 0.0033(10)
C8 0.0239(11) 0.0207(14) 0.0262(13) 0.0010(10) 0.0034(9) -0.0002(9)
C9 0.0199(10) 0.0183(12) 0.0205(11) 0.0005(9) 0.0028(7) -0.0015(8)
C10 0.0218(10) 0.0203(13) 0.0179(10) -0.0004(9) 0.0011(8) -0.0004(9)
C11 0.0232(11) 0.0224(14) 0.0219(12) 0.0017(10) 0.0001(8) 0.0046(9)
C12 0.0364(14) 0.0232(15) 0.0251(13) -0.0004(11) 0.0047(10) -0.0012(11)
C13 0.0296(13) 0.0377(18) 0.0201(12) 0.0023(11) 0.0007(9) 0.0068(12)
C14 0.0224(10) 0.0316(19) 0.0306(12) -0.0015(12) 0.0008(8) -0.0021(11)
C15 0.0263(12) 0.0270(14) 0.0225(12) -0.0061(11) 0.0026(9) 0.0007(10)
C16 0.0324(14) 0.0273(16) 0.0311(15) -0.0039(12) 0.0062(10) -0.0029(11)
C17 0.0339(15) 0.040(2) 0.0403(18) -0.0137(15) 0.0023(12) -0.0115(13)
C18 0.0397(17) 0.046(2) 0.0377(18) -0.0165(16) -0.0055(13) -0.0026(15)
C19 0.0411(17) 0.043(2) 0.0234(14) -0.0067(13) -0.0011(11) -0.0027(14)
C20 0.0333(14) 0.0309(16) 0.0240(13) -0.0052(11) 0.0040(10) 0.0006(11)
C21 0.0248(11) 0.0303(16) 0.0240(12) 0.0028(10) -0.0004(8) -0.0048(9)
C22 0.0291(13) 0.0318(17) 0.0349(15) 0.0024(13) -0.0020(10) 0.0010(12)
C23 0.0371(17) 0.039(2) 0.055(2) 0.0101(17) -0.0057(14) -0.0055(15)
C24 0.0335(16) 0.064(3) 0.045(2) 0.0219(19) -0.0037(13) -0.0185(17)
C25 0.0364(18) 0.063(3) 0.0410(19) 0.0110(19) 0.0126(13) -0.0078(17)
C26 0.0340(13) 0.050(2) 0.0346(14) -0.0016(19) 0.0105(10) -0.0025(18)
C27 0.0439(18) 0.0271(17) 0.0407(18) -0.0059(14) 0.0007(13) 0.0018(13)
C28 0.0280(12) 0.0282(15) 0.0264(13) -0.0009(11) 0.0036(9) 0.0078(11)
C29 0.0222(11) 0.0305(16) 0.0299(14) 0.0021(12) 0.0068(9) 0.0062(10)
C30 0.0223(11) 0.0315(18) 0.0274(12) -0.0019(10) -0.0037(8) 0.0002(9)
C31 0.0319(15) 0.0376(19) 0.0352(16) -0.0060(14) -0.0057(11) -0.0024(13)
C32 0.072(3) 0.039(2) 0.069(3) 0.008(2) -0.035(2) -0.021(2)
C33 0.0228(11) 0.0215(14) 0.0258(12) 0.0003(10) 0.0023(8) 0.0014(9)
C34 0.0200(11) 0.0314(16) 0.0256(13) -0.0017(11) -0.0004(8) -0.0003(10)
C35 0.0256(13) 0.0321(16) 0.0330(15) -0.0031(13) 0.0055(10) -0.0069(11)
C36 0.0371(13) 0.0274(15) 0.0352(13) -0.0003(16) 0.0047(9) -0.0055(16)
C37 0.0332(14) 0.033(2) 0.0447(17) 0.0122(14) -0.0001(11) 0.0012(12)
C38 0.0230(12) 0.0301(16) 0.0408(16) 0.0086(13) 0.0004(10) 0.0003(11)
C39 0.040(2) 0.073(4) 0.094(4) -0.013(3) 0.000(2) -0.018(2)
Cl1 0.0510(5) 0.0392(5) 0.0568(6) 0.0128(4) 0.0250(4) 0.0193(4)
Cl2 0.0628(6) 0.0539(7) 0.0503(6) -0.0110(5) 0.0026(4) -0.0065(5)
Cl3 0.0309(4) 0.0653(7) 0.0712(7) 0.0190(5) 0.0124(4) 0.0078(4)
N1 0.0202(9) 0.0250(12) 0.0179(9) -0.0003(8) -0.0002(7) 0.0013(8)
O1 0.095(3) 0.073(3) 0.105(3) -0.018(2) 0.040(2) 0.030(2)
O2 0.0503(15) 0.064(2) 0.0607(16) 0.0200(18) 0.0165(11) 0.0010(16)
O3 0.137(5) 0.275(9) 0.213(6) 0.198(7) 0.136(5) 0.161(6)
O4 0.197(7) 0.138(6) 0.120(4) -0.064(4) 0.054(4) -0.106(5)
P1 0.0226(3) 0.0241(4) 0.0202(3) -0.0024(3) 0.0040(2) 0.0000(2)
P2 0.0186(3) 0.0224(3) 0.0225(3) 0.0012(3) 0.0016(2) 0.0021(2)

loop_
_atom_type_symbol
_atom_type_description
_atom_type_scat_dispersion_real
_atom_type_scat_dispersion_imag
_atom_type_scat_source
C C 0.0033 0.0016 'International Tables Vol C Tables 4.2.6.8 and 6.1.1.4'
H H 0.0000 0.0000 'International Tables Vol C Tables 4.2.6.8 and 6.1.1.4'
N N 0.0061 0.0033 'International Tables Vol C Tables 4.2.6.8 and 6.1.1.4'
O O 0.0106 0.0060 'International Tables Vol C Tables 4.2.6.8 and 6.1.1.4'
P P 0.1023 0.0942 'International Tables Vol C Tables 4.2.6.8 and 6.1.1.4'
Cl Cl 0.1484 0.1585 'International Tables Vol C Tables 4.2.6.8 and 6.1.1.4'
Pd Pd -0.9988 1.0072 'International Tables Vol C Tables 4.2.6.8 and 6.1.1.4'

loop_
_geom_angle_atom_site_label_1
_geom_angle_atom_site_label_2
_geom_angle_atom_site_label_3
_geom_angle
C1 Pd1 N1 80.38(9)
C1 Pd1 P2 94.06(7)
N1 Pd1 P2 173.50(6)
C1 Pd1 P1 176.88(8)
N1 Pd1 P1 101.15(6)
P2 Pd1 P1 84.57(3)
C10 C1 C2 117.7(2)
C10 C1 Pd1 112.11(18)
C2 C1 Pd1 130.2(2)
C3 C2 C1 122.1(3)
C2 C3 C4 120.8(2)
C3 C4 C5 122.1(3)
C3 C4 C9 119.0(2)
C5 C4 C9 118.9(3)
C6 C5 C4 121.3(3)
C5 C6 C7 120.1(3)
C8 C7 C6 120.6(3)
C7 C8 C9 120.8(3)
C8 C9 C10 123.8(2)
C8 C9 C4 118.2(2)
C10 C9 C4 118.0(2)
C1 C10 C9 122.3(2)
C1 C10 C11 117.0(2)
C9 C10 C11 120.6(2)
N1 C11 C10 107.5(2)
N1 C11 C12 112.2(2)
C10 C11 C12 109.8(2)
C20 C15 C16 119.3(3)
C20 C15 P1 122.2(2)
C16 C15 P1 117.6(2)
C17 C16 C15 119.9(3)
C16 C17 C18 119.8(3)
C19 C18 C17 119.9(3)
C18 C19 C20 120.9(3)
C19 C20 C15 120.1(3)
C26 C21 C22 117.6(3)
C26 C21 P1 122.4(3)
C22 C21 P1 120.1(2)
C23 C22 C21 120.7(3)
C24 C23 C22 120.7(4)
C23 C24 C25 120.0(3)
C26 C25 C24 119.0(4)
C25 C26 C21 122.0(4)
C27 C28 C29 114.3(3)
C27 C28 P1 113.2(2)
C29 C28 P1 104.8(2)
C28 C29 P2 111.63(19)
C31 C30 P2 126.7(2)
C30 C31 C32 128.3(3)
C34 C33 C38 119.7(3)
C34 C33 P2 120.8(2)
C38 C33 P2 119.5(2)
C33 C34 C35 120.1(3)
C36 C35 C34 120.4(3)
C35 C36 C37 119.5(3)
C38 C37 C36 120.3(3)
C37 C38 C33 120.0(3)
Cl2 C39 Cl3 112.5(3)
O3 Cl1 O1 112.3(4)
O3 Cl1 O2 111.4(2)
O1 Cl1 O2 111.4(3)
O3 Cl1 O4 108.7(6)
O1 Cl1 O4 104.4(4)
O2 Cl1 O4 108.4(3)
C13 N1 C14 107.0(2)
C13 N1 C11 110.0(2)
C14 N1 C11 108.5(2)
C13 N1 Pd1 118.72(16)
C14 N1 Pd1 108.20(18)
C11 N1 Pd1 104.14(15)
C15 P1 C21 105.23(13)
C15 P1 C28 110.31(14)
C21 P1 C28 102.34(14)
C15 P1 Pd1 117.34(9)
C21 P1 Pd1 114.40(10)
C28 P1 Pd1 106.22(9)
C30 P2 C33 102.92(13)
C30 P2 C29 105.06(14)
C33 P2 C29 103.49(14)
C30 P2 Pd1 121.10(10)
C33 P2 Pd1 114.00(9)
C29 P2 Pd1 108.59(10)

loop_
_geom_bond_atom_site_label_1
_geom_bond_atom_site_label_2
_geom_bond_distance
Pd1 C1 2.058(3)
Pd1 N1 2.153(2)
Pd1 P2 2.2473(7)
Pd1 P1 2.3680(7)
C1 C10 1.389(4)
C1 C2 1.422(4)
C2 C3 1.369(4)
C3 C4 1.418(4)
C4 C5 1.421(4)
C4 C9 1.436(4)
C5 C6 1.354(5)
C6 C7 1.415(4)
C7 C8 1.373(4)
C8 C9 1.419(4)
C9 C10 1.430(3)
C10 C11 1.507(4)
C11 N1 1.497(4)
C11 C12 1.533(4)
C13 N1 1.487(3)
C14 N1 1.491(4)
C15 C20 1.397(4)
C15 C16 1.404(4)
C15 P1 1.815(3)
C16 C17 1.391(5)
C17 C18 1.401(5)
C18 C19 1.370(5)
C19 C20 1.383(4)
C21 C26 1.397(4)
C21 C22 1.398(5)
C21 P1 1.823(3)
C22 C23 1.379(5)
C23 C24 1.370(6)
C24 C25 1.397(7)
C25 C26 1.374(5)
C27 C28 1.532(5)
C28 C29 1.535(4)
C28 P1 1.847(3)
C29 P2 1.849(3)
C30 C31 1.327(5)
C30 P2 1.813(3)
C31 C32 1.459(6)
C33 C34 1.387(4)
C33 C38 1.398(4)
C33 P2 1.823(3)
C34 C35 1.391(4)
C35 C36 1.390(5)
C36 C37 1.390(4)
C37 C38 1.390(5)
C39 Cl2 1.753(5)
C39 Cl3 1.761(6)
Cl1 O3 1.355(4)
Cl1 O1 1.373(4)
Cl1 O2 1.425(3)
Cl1 O4 1.455(6)
